data_7030814
loop_
_publ_author_name
'Komiya, Naruyoshi'
'Okada, Minoru'
'Fukumoto, Kanako'
'Iwata, Shotaro'
'Naota, Takeshi'

_publ_section_title
;
 Solid-state emission enhancement in vaulted
 trans-bis(salicylaldiminato)platinum(ii) crystals with halogen
 functionality.
;
_journal_issue 26
_journal_name_full 'Dalton transactions (Cambridge, England : 2003)'
_journal_page_first 10074
_journal_page_last 10085
_journal_paper_doi 10.1039/c4dt00560k
_journal_volume 43
_journal_year 2014
_chemical_formula_moiety 'C26 H32 Cl2 N2 O2 Pt'
_chemical_formula_sum 'C26 H32 Cl2 N2 O2 Pt'
_chemical_formula_weight 670.55
_space_group_IT_number 14
_symmetry_cell_setting monoclinic
_symmetry_Int_Tables_number 14
_symmetry_space_group_name_Hall '-P 2ybc'
_symmetry_space_group_name_H-M 'P 1 21/c 1'
_atom_sites_solution_hydrogens geom
_atom_sites_solution_primary direct
_atom_sites_solution_secondary difmap
_cell_angle_alpha 90.0000
_cell_angle_beta 100.1543(13)
_cell_angle_gamma 90.0000
_cell_formula_units_Z 4
_cell_length_a 10.5969(5)
_cell_length_b 10.0106(5)
_cell_length_c 24.0935(10)
_cell_measurement_reflns_used 37783
_cell_measurement_temperature 113
_cell_measurement_theta_max 27.46
_cell_measurement_theta_min 3.04
_cell_volume 2515.8(2)
_computing_cell_refinement 'RAPID AUTO'
_computing_data_collection 'RAPID AUTO (Rigaku, ????)'
_computing_data_reduction 'RAPID AUTO'
_computing_molecular_graphics 'CrystalStructure 4.0'
_computing_publication_material 'CrystalStructure 4.0 (Rigaku, 2010)'
_computing_structure_refinement 'SHELXL97 (Sheldrick, 2008)'
_computing_structure_solution 'SIR92 (Altomare, et al., 1994)'
_diffrn_ambient_temperature 113
_diffrn_detector_area_resol_mean 10.000
_diffrn_measured_fraction_theta_full 0.997
_diffrn_measured_fraction_theta_max 0.997
_diffrn_measurement_device_type 'Rigaku R-AXIS RAPID'
_diffrn_measurement_method \w
_diffrn_radiation_type 'Mo K\a'
_diffrn_radiation_wavelength 0.71075
_diffrn_reflns_av_R_equivalents 0.1192
_diffrn_reflns_limit_h_max 13
_diffrn_reflns_limit_h_min -13
_diffrn_reflns_limit_k_max 12
_diffrn_reflns_limit_k_min -12
_diffrn_reflns_limit_l_max 31
_diffrn_reflns_limit_l_min -31
_diffrn_reflns_number 48829
_diffrn_reflns_theta_full 27.46
_diffrn_reflns_theta_max 27.46
_diffrn_standards_number 0
_exptl_absorpt_coefficient_mu 5.793
_exptl_absorpt_correction_T_max 0.314
_exptl_absorpt_correction_T_min 0.091
_exptl_absorpt_correction_type multi-scan
_exptl_absorpt_process_details 'ABSCOR (Rigaku, 1995)'
_exptl_crystal_colour orange
_exptl_crystal_density_diffrn 1.770
_exptl_crystal_density_method 'not measured'
_exptl_crystal_description block
_exptl_crystal_F_000 1320.00
_exptl_crystal_size_max 0.600
_exptl_crystal_size_mid 0.200
_exptl_crystal_size_min 0.200
_refine_diff_density_max 3.420
_refine_diff_density_min -1.300
_refine_ls_extinction_method none
_refine_ls_goodness_of_fit_ref 1.067
_refine_ls_hydrogen_treatment constr
_refine_ls_number_parameters 298
_refine_ls_number_reflns 5723
_refine_ls_number_restraints 0
_refine_ls_R_factor_gt 0.0394
_refine_ls_shift/su_max 0.000
_refine_ls_structure_factor_coef Fsqd
_refine_ls_weighting_details 'w = 1/[\s^2^(Fo^2^)+(0.0441P)^2^+7.3702P] where P=(Fo^2^+2Fc^2^)/3'
_refine_ls_weighting_scheme calc
_refine_ls_wR_factor_ref 0.1062
_reflns_number_gt 4826
_reflns_number_total 5723
_reflns_threshold_expression F^2^>2.0\s(F^2^)
_cod_data_source_file c4dt00560k2.cif
_cod_data_source_block 3d
_cod_depositor_comments 'Adding full bibliography for 7030811--7030817.cif.'
_cod_original_cell_volume 2515.82(18)
_cod_database_code 7030814

loop_
_symmetry_equiv_pos_site_id
_symmetry_equiv_pos_as_xyz
1 +X,+Y,+Z
2 -X,1/2+Y,1/2-Z
3 -X,-Y,-Z
4 +X,1/2-Y,1/2+Z

loop_
_atom_site_label
_atom_site_type_symbol
_atom_site_fract_x
_atom_site_fract_y
_atom_site_fract_z
_atom_site_U_iso_or_equiv
_atom_site_adp_type
_atom_site_occupancy
_atom_site_symmetry_multiplicity
_atom_site_calc_flag
_atom_site_refinement_flags
Pt1 Pt 0.789830(17) 0.12413(2) 0.403023(8) 0.02398(9) Uani 1.0 4 d .
Cl1 Cl 1.19388(14) -0.28104(17) 0.43735(7) 0.0416(4) Uani 1.0 4 d .
Cl2 Cl 0.52241(15) 0.61191(15) 0.44290(7) 0.0396(4) Uani 1.0 4 d .
O1 O 0.7765(4) -0.0274(4) 0.45457(16) 0.0293(8) Uani 1.0 4 d .
O2 O 0.8043(4) 0.2812(4) 0.35442(16) 0.0321(9) Uani 1.0 4 d .
N1 N 0.9480(4) 0.0498(5) 0.38057(19) 0.0274(10) Uani 1.0 4 d .
N2 N 0.6313(4) 0.2029(5) 0.42559(18) 0.0262(10) Uani 1.0 4 d .
C1 C 0.9750(5) -0.1394(6) 0.4463(3) 0.0272(11) Uani 1.0 4 d .
C2 C 0.8631(5) -0.1212(6) 0.4699(3) 0.0290(12) Uani 1.0 4 d .
C3 C 0.8383(6) -0.2119(7) 0.5122(3) 0.0339(13) Uani 1.0 4 d .
C4 C 0.9195(6) -0.3145(7) 0.5293(3) 0.0378(14) Uani 1.0 4 d .
C5 C 1.0303(6) -0.3362(6) 0.5055(3) 0.0356(13) Uani 1.0 4 d .
C6 C 1.0553(6) -0.2489(6) 0.4663(3) 0.0323(12) Uani 1.0 4 d .
C13 C 1.0075(5) -0.0537(6) 0.4029(3) 0.0278(11) Uani 1.0 4 d .
C7 C 0.6716(5) 0.4317(6) 0.3974(2) 0.0266(11) Uani 1.0 4 d .
C8 C 0.7684(5) 0.4027(6) 0.3651(3) 0.0279(11) Uani 1.0 4 d .
C9 C 0.8272(5) 0.5103(6) 0.3414(3) 0.0309(12) Uani 1.0 4 d .
C10 C 0.7941(6) 0.6393(6) 0.3492(3) 0.0347(13) Uani 1.0 4 d .
C11 C 0.6983(6) 0.6698(7) 0.3800(3) 0.0349(13) Uani 1.0 4 d .
C12 C 0.6402(5) 0.5700(7) 0.4032(3) 0.0296(12) Uani 1.0 4 d .
C14 C 0.6015(5) 0.3268(6) 0.4209(3) 0.0295(12) Uani 1.0 4 d .
C15 C 1.0049(6) 0.1173(6) 0.3356(3) 0.0317(13) Uani 1.0 4 d .
C16 C 0.9239(6) 0.1012(6) 0.2772(3) 0.0348(13) Uani 1.0 4 d .
C17 C 0.9063(6) -0.0425(7) 0.2575(3) 0.0381(14) Uani 1.0 4 d .
C18 C 0.8198(6) -0.0580(8) 0.1996(3) 0.0408(15) Uani 1.0 4 d .
C19 C 0.6824(6) -0.0098(8) 0.1972(3) 0.0443(16) Uani 1.0 4 d .
C20 C 0.6049(7) -0.0925(8) 0.2332(4) 0.0488(18) Uani 1.0 4 d .
C21 C 0.5022(6) -0.0149(7) 0.2546(3) 0.0385(14) Uani 1.0 4 d .
C22 C 0.4171(6) -0.1021(7) 0.2836(3) 0.0367(14) Uani 1.0 4 d .
C23 C 0.3221(6) -0.0239(7) 0.3129(3) 0.0391(14) Uani 1.0 4 d .
C24 C 0.3843(6) 0.0745(7) 0.3574(3) 0.0362(13) Uani 1.0 4 d .
C25 C 0.4784(6) 0.0125(7) 0.4048(3) 0.0337(13) Uani 1.0 4 d .
C26 C 0.5431(6) 0.1132(6) 0.4487(3) 0.0308(13) Uani 1.0 4 d .
H3 H 0.7639 -0.2004 0.5287 0.0406 Uiso 1.0 4 calc R
H4 H 0.9013 -0.3730 0.5580 0.0453 Uiso 1.0 4 calc R
H5 H 1.0854 -0.4099 0.5167 0.0427 Uiso 1.0 4 calc R
H13 H 1.0831 -0.0770 0.3890 0.0333 Uiso 1.0 4 calc R
H9 H 0.8914 0.4919 0.3195 0.0371 Uiso 1.0 4 calc R
H10 H 0.8368 0.7095 0.3334 0.0416 Uiso 1.0 4 calc R
H11 H 0.6743 0.7600 0.3846 0.0419 Uiso 1.0 4 calc R
H14 H 0.5259 0.3531 0.4341 0.0354 Uiso 1.0 4 calc R
H15A H 1.0913 0.0798 0.3353 0.0380 Uiso 1.0 4 calc R
H15B H 1.0151 0.2137 0.3445 0.0380 Uiso 1.0 4 calc R
H16A H 0.8384 0.1410 0.2774 0.0418 Uiso 1.0 4 calc R
H16B H 0.9645 0.1519 0.2498 0.0418 Uiso 1.0 4 calc R
H17A H 0.8690 -0.0942 0.2857 0.0457 Uiso 1.0 4 calc R
H17B H 0.9915 -0.0813 0.2557 0.0457 Uiso 1.0 4 calc R
H18A H 0.8584 -0.0077 0.1714 0.0490 Uiso 1.0 4 calc R
H18B H 0.8178 -0.1535 0.1888 0.0490 Uiso 1.0 4 calc R
H19A H 0.6377 -0.0121 0.1575 0.0532 Uiso 1.0 4 calc R
H19B H 0.6844 0.0843 0.2100 0.0532 Uiso 1.0 4 calc R
H20A H 0.5647 -0.1685 0.2104 0.0585 Uiso 1.0 4 calc R
H20B H 0.6645 -0.1297 0.2658 0.0585 Uiso 1.0 4 calc R
H21A H 0.4487 0.0317 0.2226 0.0461 Uiso 1.0 4 calc R
H21B H 0.5429 0.0539 0.2814 0.0461 Uiso 1.0 4 calc R
H22A H 0.4720 -0.1580 0.3121 0.0441 Uiso 1.0 4 calc R
H22B H 0.3680 -0.1629 0.2554 0.0441 Uiso 1.0 4 calc R
H23A H 0.2622 0.0255 0.2839 0.0470 Uiso 1.0 4 calc R
H23B H 0.2710 -0.0885 0.3308 0.0470 Uiso 1.0 4 calc R
H24A H 0.4294 0.1436 0.3390 0.0435 Uiso 1.0 4 calc R
H24B H 0.3161 0.1197 0.3737 0.0435 Uiso 1.0 4 calc R
H25A H 0.5455 -0.0347 0.3886 0.0404 Uiso 1.0 4 calc R
H25B H 0.4328 -0.0549 0.4240 0.0404 Uiso 1.0 4 calc R
H26A H 0.4764 0.1673 0.4623 0.0369 Uiso 1.0 4 calc R
H26B H 0.5914 0.0643 0.4814 0.0369 Uiso 1.0 4 calc R

loop_
_atom_site_aniso_label
_atom_site_aniso_U_11
_atom_site_aniso_U_22
_atom_site_aniso_U_33
_atom_site_aniso_U_12
_atom_site_aniso_U_13
_atom_site_aniso_U_23
Pt1 0.02294(12) 0.02712(14) 0.02204(13) -0.00047(7) 0.00442(8) -0.00048(7)
Cl1 0.0355(7) 0.0443(9) 0.0440(9) 0.0118(7) 0.0040(6) -0.0001(7)
Cl2 0.0434(8) 0.0391(9) 0.0374(8) 0.0090(7) 0.0101(7) -0.0058(7)
O1 0.0277(18) 0.030(2) 0.030(2) 0.0013(16) 0.0049(15) 0.0038(17)
O2 0.037(2) 0.030(2) 0.032(2) 0.0074(17) 0.0125(17) 0.0073(17)
N1 0.025(2) 0.029(3) 0.028(3) -0.0040(18) 0.0037(17) -0.0026(19)
N2 0.026(2) 0.032(3) 0.022(3) 0.0000(19) 0.0067(17) -0.0016(19)
C1 0.027(3) 0.028(3) 0.024(3) -0.001(2) -0.004(2) -0.003(3)
C2 0.027(3) 0.030(3) 0.027(3) -0.006(3) -0.002(2) -0.004(3)
C3 0.035(3) 0.037(4) 0.028(3) -0.003(3) 0.002(3) -0.002(3)
C4 0.045(4) 0.030(4) 0.034(4) -0.007(3) -0.005(3) 0.002(3)
C5 0.037(3) 0.026(3) 0.038(4) 0.001(3) -0.008(3) 0.001(3)
C6 0.030(3) 0.031(4) 0.034(3) 0.001(3) 0.000(3) -0.008(3)
C13 0.023(3) 0.027(3) 0.032(3) -0.002(2) 0.001(2) -0.001(3)
C7 0.029(3) 0.032(3) 0.017(3) 0.000(3) -0.0001(19) -0.000(3)
C8 0.026(3) 0.033(3) 0.024(3) -0.001(3) 0.001(2) 0.000(3)
C9 0.029(3) 0.036(4) 0.028(3) -0.001(3) 0.005(2) 0.002(3)
C10 0.041(3) 0.034(4) 0.025(3) -0.002(3) -0.004(3) 0.004(3)
C11 0.036(3) 0.032(3) 0.033(3) 0.006(3) -0.003(3) 0.000(3)
C12 0.027(3) 0.037(4) 0.023(3) 0.003(3) 0.001(2) -0.005(3)
C14 0.028(3) 0.035(3) 0.025(3) 0.003(3) 0.003(2) -0.003(3)
C15 0.029(3) 0.032(3) 0.036(4) -0.003(3) 0.011(3) 0.003(3)
C16 0.041(4) 0.037(4) 0.031(3) 0.003(3) 0.016(3) 0.003(3)
C17 0.037(3) 0.045(4) 0.033(3) 0.006(3) 0.009(3) 0.006(3)
C18 0.040(4) 0.052(4) 0.033(4) 0.002(3) 0.013(3) -0.002(3)
C19 0.038(4) 0.059(5) 0.038(4) 0.007(3) 0.011(3) 0.001(3)
C20 0.041(4) 0.047(4) 0.065(5) 0.005(3) 0.029(4) 0.004(4)
C21 0.032(3) 0.051(4) 0.031(3) 0.001(3) 0.003(3) -0.004(3)
C22 0.032(3) 0.044(4) 0.034(4) -0.003(3) 0.004(3) -0.006(3)
C23 0.028(3) 0.055(4) 0.034(4) -0.007(3) 0.004(3) -0.004(3)
C24 0.032(3) 0.041(4) 0.036(4) 0.005(3) 0.004(3) -0.003(3)
C25 0.029(3) 0.040(4) 0.033(3) -0.003(3) 0.007(3) 0.001(3)
C26 0.031(3) 0.038(4) 0.024(3) -0.003(3) 0.009(3) -0.001(3)

loop_
_atom_type_symbol
_atom_type_description
_atom_type_scat_dispersion_real
_atom_type_scat_dispersion_imag
_atom_type_scat_source
C C 0.0033 0.0016
;
International Tables for Crystallography
(1992, Vol. C, Tables 4.2.6.8 and 6.1.1.4)
;
H H 0.0000 0.0000
;
International Tables for Crystallography
(1992, Vol. C, Table 6.1.1.4)
;
N N 0.0061 0.0033
;
International Tables for Crystallography
(1992, Vol. C, Tables 4.2.6.8 and 6.1.1.4)
;
O O 0.0106 0.0060
;
International Tables for Crystallography
(1992, Vol. C, Tables 4.2.6.8 and 6.1.1.4)
;
Cl Cl 0.1484 0.1585
;
International Tables for Crystallography
(1992, Vol. C, Tables 4.2.6.8 and 6.1.1.4)
;
Pt Pt -1.7033 8.3905
;
International Tables for Crystallography
(1992, Vol. C, Tables 4.2.6.8 and 6.1.1.4)
;

loop_
_geom_angle_atom_site_label_1
_geom_angle_atom_site_label_2
_geom_angle_atom_site_label_3
_geom_angle
_geom_angle_publ_flag
O1 Pt1 O2 177.44(16) yes
O1 Pt1 N1 92.34(18) yes
O1 Pt1 N2 88.59(17) yes
O2 Pt1 N1 88.81(18) yes
O2 Pt1 N2 90.24(18) yes
N1 Pt1 N2 178.88(19) yes
Pt1 O1 C2 126.7(4) yes
Pt1 O2 C8 124.3(4) yes
Pt1 N1 C13 124.2(4) yes
Pt1 N1 C15 119.7(4) yes
C13 N1 C15 116.1(5) yes
Pt1 N2 C14 124.0(4) yes
Pt1 N2 C26 118.6(4) yes
C14 N2 C26 117.4(5) yes
C2 C1 C6 117.3(5) yes
C2 C1 C13 122.7(5) yes
C6 C1 C13 120.0(6) yes
O1 C2 C1 124.8(6) yes
O1 C2 C3 116.6(6) yes
C1 C2 C3 118.6(5) yes
C2 C3 C4 120.9(6) yes
C3 C4 C5 121.4(6) yes
C4 C5 C6 117.8(6) yes
Cl1 C6 C1 119.9(5) yes
Cl1 C6 C5 116.1(5) yes
C1 C6 C5 124.0(6) yes
N1 C13 C1 128.6(6) yes
C8 C7 C12 116.9(5) yes
C8 C7 C14 122.1(6) yes
C12 C7 C14 120.9(5) yes
O2 C8 C7 123.9(6) yes
O2 C8 C9 117.6(6) yes
C7 C8 C9 118.5(6) yes
C8 C9 C10 121.7(6) yes
C9 C10 C11 120.7(6) yes
C10 C11 C12 119.3(6) yes
Cl2 C12 C7 119.0(5) yes
Cl2 C12 C11 118.2(5) yes
C7 C12 C11 122.9(6) yes
N2 C14 C7 126.7(6) yes
N1 C15 C16 112.9(5) yes
C15 C16 C17 114.0(5) yes
C16 C17 C18 113.6(6) yes
C17 C18 C19 114.6(6) yes
C18 C19 C20 114.1(6) yes
C19 C20 C21 114.0(6) yes
C20 C21 C22 112.8(6) yes
C21 C22 C23 114.2(6) yes
C22 C23 C24 114.6(5) yes
C23 C24 C25 114.4(6) yes
C24 C25 C26 114.0(5) yes
N2 C26 C25 112.0(5) yes
C2 C3 H3 119.538 no
C4 C3 H3 119.540 no
C3 C4 H4 119.304 no
C5 C4 H4 119.307 no
C4 C5 H5 121.118 no
C6 C5 H5 121.117 no
N1 C13 H13 115.713 no
C1 C13 H13 115.703 no
C8 C9 H9 119.140 no
C10 C9 H9 119.131 no
C9 C10 H10 119.654 no
C11 C10 H10 119.653 no
C10 C11 H11 120.347 no
C12 C11 H11 120.343 no
N2 C14 H14 116.647 no
C7 C14 H14 116.644 no
N1 C15 H15A 109.013 no
N1 C15 H15B 109.016 no
C16 C15 H15A 108.993 no
C16 C15 H15B 108.998 no
H15A C15 H15B 107.783 no
C15 C16 H16A 108.750 no
C15 C16 H16B 108.750 no
C17 C16 H16A 108.739 no
C17 C16 H16B 108.730 no
H16A C16 H16B 107.638 no
C16 C17 H17A 108.833 no
C16 C17 H17B 108.850 no
C18 C17 H17A 108.847 no
C18 C17 H17B 108.846 no
H17A C17 H17B 107.698 no
C17 C18 H18A 108.602 no
C17 C18 H18B 108.618 no
C19 C18 H18A 108.615 no
C19 C18 H18B 108.606 no
H18A C18 H18B 107.577 no
C18 C19 H19A 108.721 no
C18 C19 H19B 108.719 no
C20 C19 H19A 108.721 no
C20 C19 H19B 108.714 no
H19A C19 H19B 107.631 no
C19 C20 H20A 108.750 no
C19 C20 H20B 108.747 no
C21 C20 H20A 108.751 no
C21 C20 H20B 108.750 no
H20A C20 H20B 107.644 no
C20 C21 H21A 109.022 no
C20 C21 H21B 109.030 no
C22 C21 H21A 109.032 no
C22 C21 H21B 109.027 no
H21A C21 H21B 107.802 no
C21 C22 H22A 108.721 no
C21 C22 H22B 108.717 no
C23 C22 H22A 108.719 no
C23 C22 H22B 108.714 no
H22A C22 H22B 107.627 no
C22 C23 H23A 108.620 no
C22 C23 H23B 108.611 no
C24 C23 H23A 108.615 no
C24 C23 H23B 108.615 no
H23A C23 H23B 107.574 no
C23 C24 H24A 108.663 no
C23 C24 H24B 108.649 no
C25 C24 H24A 108.650 no
C25 C24 H24B 108.645 no
H24A C24 H24B 107.594 no
C24 C25 H25A 108.760 no
C24 C25 H25B 108.758 no
C26 C25 H25A 108.750 no
C26 C25 H25B 108.745 no
H25A C25 H25B 107.653 no
N2 C26 H26A 109.197 no
N2 C26 H26B 109.197 no
C25 C26 H26A 109.201 no
C25 C26 H26B 109.203 no
H26A C26 H26B 107.904 no

loop_
_geom_bond_atom_site_label_1
_geom_bond_atom_site_label_2
_geom_bond_distance
_geom_bond_publ_flag
Pt1 O1 1.982(4) yes
Pt1 O2 1.982(4) yes
Pt1 N1 1.994(5) yes
Pt1 N2 2.016(5) yes
Cl1 C6 1.763(7) yes
Cl2 C12 1.751(6) yes
O1 C2 1.319(7) yes
O2 C8 1.314(7) yes
N1 C13 1.281(7) yes
N1 C15 1.492(8) yes
N2 C14 1.280(8) yes
N2 C26 1.475(8) yes
C1 C2 1.414(9) yes
C1 C6 1.419(8) yes
C1 C13 1.441(8) yes
C2 C3 1.424(9) yes
C3 C4 1.356(9) yes
C4 C5 1.413(10) yes
C5 C6 1.347(9) yes
C7 C8 1.422(8) yes
C7 C12 1.437(9) yes
C7 C14 1.457(9) yes
C8 C9 1.414(9) yes
C9 C10 1.360(9) yes
C10 C11 1.394(10) yes
C11 C12 1.346(9) yes
C15 C16 1.521(8) yes
C16 C17 1.516(9) yes
C17 C18 1.536(8) yes
C18 C19 1.525(9) yes
C19 C20 1.537(11) yes
C20 C21 1.501(11) yes
C21 C22 1.512(10) yes
C22 C23 1.541(10) yes
C23 C24 1.518(9) yes
C24 C25 1.510(8) yes
C25 C26 1.534(8) yes
C3 H3 0.950 no
C4 H4 0.950 no
C5 H5 0.950 no
C13 H13 0.950 no
C9 H9 0.950 no
C10 H10 0.950 no
C11 H11 0.950 no
C14 H14 0.950 no
C15 H15A 0.990 no
C15 H15B 0.990 no
C16 H16A 0.990 no
C16 H16B 0.990 no
C17 H17A 0.990 no
C17 H17B 0.990 no
C18 H18A 0.990 no
C18 H18B 0.990 no
C19 H19A 0.990 no
C19 H19B 0.990 no
C20 H20A 0.990 no
C20 H20B 0.990 no
C21 H21A 0.990 no
C21 H21B 0.990 no
C22 H22A 0.990 no
C22 H22B 0.990 no
C23 H23A 0.990 no
C23 H23B 0.990 no
C24 H24A 0.990 no
C24 H24B 0.990 no
C25 H25A 0.990 no
C25 H25B 0.990 no
C26 H26A 0.990 no
C26 H26B 0.990 no

loop_
_geom_contact_atom_site_label_1
_geom_contact_atom_site_label_2
_geom_contact_distance
_geom_contact_publ_flag
_geom_contact_site_symmetry_2
Pt1 C1 3.343(6) no .
Pt1 C7 3.318(6) no .
Pt1 C16 3.575(7) no .
Pt1 C25 3.492(6) no .
Cl1 C13 3.032(6) no .
Cl2 C14 3.047(7) no .
O1 C4 3.583(8) no .
O1 C13 2.947(7) no .
O1 C25 3.200(7) no .
O1 C26 2.828(7) no .
O2 C10 3.589(8) no .
O2 C14 2.934(8) no .
O2 C15 2.785(8) no .
O2 C16 3.024(8) no .
N1 C2 3.009(8) no .
N1 C17 3.063(8) no .
N2 C8 2.997(8) no .
N2 C24 3.112(7) no .
C1 C4 2.799(9) no .
C2 C5 2.824(8) no .
C3 C6 2.747(9) no .
C13 C16 3.379(8) no .
C13 C17 3.480(8) no .
C7 C10 2.809(9) no .
C8 C11 2.815(9) no .
C9 C12 2.747(9) no .
C14 C24 3.574(9) no .
C14 C25 3.402(9) no .
C16 C19 3.124(9) no .
C17 C20 3.184(10) no .
C21 C24 3.097(10) no .
C22 C25 3.098(9) no .
Pt1 C5 3.393(6) no 3_756
Pt1 C6 3.513(6) no 3_756
Cl1 N2 3.577(5) no 3_756
O1 C11 3.546(8) no 1_545
O2 C5 3.561(7) no 3_756
N1 C3 3.517(7) no 3_756
N1 C4 3.554(8) no 3_756
N2 Cl1 3.577(5) no 3_756
C1 C2 3.549(8) no 3_756
C1 C10 3.533(8) no 1_545
C2 C1 3.549(8) no 3_756
C2 C13 3.585(8) no 3_756
C2 C11 3.284(8) no 1_545
C3 N1 3.517(7) no 3_756
C3 C13 3.569(8) no 3_756
C3 C11 3.476(8) no 1_545
C4 N1 3.554(8) no 3_756
C5 Pt1 3.393(6) no 3_756
C5 O2 3.561(7) no 3_756
C5 C5 3.343(9) no 3_746
C5 C8 3.516(8) no 3_756
C6 Pt1 3.513(6) no 3_756
C13 C2 3.585(8) no 3_756
C13 C3 3.569(8) no 3_756
C8 C5 3.516(8) no 3_756
C10 C1 3.533(8) no 1_565
C11 O1 3.546(8) no 1_565
C11 C2 3.284(8) no 1_565
C11 C3 3.476(8) no 1_565
C26 C26 3.587(9) no 3_656
Pt1 H15B 3.1110 no .
Pt1 H16A 3.1638 no .
Pt1 H25A 3.0060 no .
Pt1 H26B 3.1226 no .
Cl1 H5 2.7236 no .
Cl1 H13 2.5345 no .
Cl2 H11 2.7492 no .
Cl2 H14 2.6000 no .
O1 H3 2.5078 no .
O1 H25A 2.6745 no .
O1 H25B 3.5967 no .
O1 H26B 2.3571 no .
O2 H9 2.5072 no .
O2 H15B 2.3855 no .
O2 H16A 2.4047 no .
O2 H16B 3.5249 no .
N1 H16A 2.7106 no .
N1 H16B 3.3470 no .
N1 H17A 2.7076 no .
N1 H17B 3.3879 no .
N2 H24A 2.7765 no .
N2 H24B 3.4556 no .
N2 H25A 2.6443 no .
N2 H25B 3.3252 no .
C1 H3 3.2979 no .
C1 H5 3.2987 no .
C2 H4 3.2740 no .
C2 H13 3.3211 no .
C2 H26B 3.4777 no .
C3 H5 3.2704 no .
C5 H3 3.2688 no .
C6 H4 3.2179 no .
C6 H13 2.5897 no .
C13 H15A 2.3958 no .
C13 H15B 3.0316 no .
C13 H17A 2.9725 no .
C13 H17B 3.5326 no .
C7 H9 3.2944 no .
C7 H11 3.3015 no .
C8 H10 3.2767 no .
C8 H14 3.3351 no .
C8 H15B 3.3343 no .
C8 H16A 3.5264 no .
C9 H11 3.2482 no .
C9 H15B 3.5688 no .
C11 H9 3.2457 no .
C12 H10 3.2186 no .
C12 H14 2.6558 no .
C14 H24A 3.0522 no .
C14 H26A 2.4017 no .
C14 H26B 3.0168 no .
C15 H13 2.3986 no .
C15 H17A 2.7186 no .
C15 H17B 2.7528 no .
C16 H13 3.4188 no .
C16 H18A 2.7457 no .
C16 H18B 3.3851 no .
C16 H19B 2.7642 no .
C16 H20B 3.5650 no .
C17 H13 3.4025 no .
C17 H15A 2.7489 no .
C17 H15B 3.3828 no .
C17 H19A 3.4035 no .
C17 H19B 2.7392 no .
C17 H20B 2.7478 no .
C18 H16A 2.7175 no .
C18 H16B 2.7520 no .
C18 H20A 2.9742 no .
C18 H20B 2.5867 no .
C19 H16A 2.7600 no .
C19 H16B 3.4393 no .
C19 H17A 2.7717 no .
C19 H17B 3.4053 no .
C19 H21A 2.6858 no .
C19 H21B 2.7879 no .
C20 H16A 3.4337 no .
C20 H17A 2.8602 no .
C20 H18A 3.3993 no .
C20 H18B 2.7306 no .
C20 H22A 2.6403 no .
C20 H22B 2.7492 no .
C21 H19A 2.9535 no .
C21 H19B 2.5692 no .
C21 H23A 2.7857 no .
C21 H23B 3.3916 no .
C21 H24A 2.7920 no .
C21 H25A 3.1853 no .
C22 H20A 2.6409 no .
C22 H20B 2.7439 no .
C22 H24A 2.7898 no .
C22 H24B 3.4063 no .
C22 H25A 2.7363 no .
C22 H25B 3.3898 no .
C23 H21A 2.8067 no .
C23 H21B 2.6981 no .
C23 H25A 2.7229 no .
C23 H25B 2.7434 no .
C24 H14 3.5314 no .
C24 H21A 3.4625 no .
C24 H21B 2.7023 no .
C24 H22A 2.7981 no .
C24 H22B 3.4022 no .
C24 H26A 2.7074 no .
C24 H26B 3.3823 no .
C25 H14 3.5010 no .
C25 H21B 3.1922 no .
C25 H22A 2.8025 no .
C25 H23A 3.3759 no .
C25 H23B 2.7656 no .
C26 H14 2.4295 no .
C26 H24A 2.7228 no .
C26 H24B 2.7437 no .
H3 H4 2.2896 no .
H3 H26B 3.3055 no .
H4 H5 2.3688 no .
H13 H15A 2.0468 no .
H13 H15B 3.1410 no .
H13 H17A 3.0636 no .
H13 H17B 3.1888 no .
H9 H10 2.2928 no .
H9 H15B 3.0924 no .
H10 H11 2.3437 no .
H14 H24A 3.1426 no .
H14 H24B 3.3740 no .
H14 H26A 2.0790 no .
H14 H26B 3.1406 no .
H15A H16A 2.8607 no .
H15A H16B 2.3649 no .
H15A H17A 3.0031 no .
H15A H17B 2.5847 no .
H15B H16A 2.3623 no .
H15B H16B 2.3333 no .
H16A H17A 2.3802 no .
H16A H17B 2.8552 no .
H16A H18A 2.9939 no .
H16A H19B 2.1649 no .
H16A H20B 3.2616 no .
H16A H21B 3.2687 no .
H16B H17A 2.8554 no .
H16B H17B 2.3525 no .
H16B H18A 2.5750 no .
H16B H19B 3.0308 no .
H17A H18A 2.8689 no .
H17A H18B 2.3777 no .
H17A H19B 3.0142 no .
H17A H20A 3.4897 no .
H17A H20B 2.1644 no .
H17B H18A 2.3750 no .
H17B H18B 2.3373 no .
H17B H20B 3.5494 no .
H18A H19A 2.3031 no .
H18A H19B 2.3898 no .
H18A H20B 3.5396 no .
H18B H19A 2.3886 no .
H18B H19B 2.8595 no .
H18B H20A 2.8246 no .
H18B H20B 2.6839 no .
H19A H20A 2.2416 no .
H19A H20B 2.8317 no .
H19A H21A 2.7874 no .
H19A H21B 3.3801 no .
H19B H20A 2.8316 no .
H19B H20B 2.5579 no .
H19B H21A 2.6220 no .
H19B H21B 2.4933 no .
H20A H21A 2.3960 no .
H20A H21B 2.8430 no .
H20A H22A 2.7980 no .
H20A H22B 2.5136 no .
H20B H21A 2.8434 no .
H20B H21B 2.3136 no .
H20B H22A 2.5072 no .
H20B H22B 3.1251 no .
H20B H25A 3.5441 no .
H21A H22A 2.8511 no .
H21A H22B 2.3212 no .
H21A H23A 2.6684 no .
H21A H24A 3.0602 no .
H21B H22A 2.4089 no .
H21B H22B 2.8513 no .
H21B H23A 2.9984 no .
H21B H23B 3.5995 no .
H21B H24A 2.1816 no .
H21B H25A 2.7245 no .
H22A H23A 2.8709 no .
H22A H23B 2.3584 no .
H22A H24A 3.1365 no .
H22A H25A 2.2405 no .
H22A H25B 2.9836 no .
H22B H23A 2.3575 no .
H22B H23B 2.3611 no .
H23A H24A 2.3384 no .
H23A H24B 2.3362 no .
H23B H24A 2.8529 no .
H23B H24B 2.3379 no .
H23B H25A 3.0431 no .
H23B H25B 2.5955 no .
H24A H25A 2.3677 no .
H24A H25B 2.8494 no .
H24A H26A 2.9344 no .
H24B H25A 2.8494 no .
H24B H25B 2.3509 no .
H24B H26A 2.5285 no .
H24B H26B 3.5901 no .
H25A H26A 2.8700 no .
H25A H26B 2.4163 no .
H25B H26A 2.4210 no .
H25B H26B 2.3112 no .
Pt1 H5 3.5733 no 3_756
Cl1 H18A 3.4371 no 2_745
Cl1 H23B 3.4222 no 1_655
Cl1 H25B 3.4532 no 1_655
Cl1 H26B 3.4854 no 3_756
Cl2 H3 3.5337 no 1_565
Cl2 H14 3.1140 no 3_666
Cl2 H19A 2.9701 no 2_655
Cl2 H25B 3.4758 no 1_565
Cl2 H26A 3.1772 no 3_666
O1 H11 2.8101 no 1_545
O2 H4 3.5649 no 3_756
O2 H5 3.3742 no 3_756
O2 H22B 2.9899 no 2_655
C1 H10 3.2309 no 1_545
C1 H11 3.4213 no 1_545
C2 H11 2.8616 no 1_545
C3 H11 3.2660 no 1_545
C3 H15B 3.5279 no 3_756
C3 H24B 3.5603 no 3_656
C3 H26A 3.5242 no 3_656
C4 H5 2.9707 no 3_746
C4 H15B 3.1627 no 3_756
C5 H4 3.4242 no 3_746
C5 H5 2.8319 no 3_746
C13 H10 3.2612 no 1_545
C13 H23B 3.5565 no 1_655
C7 H5 3.0140 no 3_756
C7 H19A 3.3582 no 2_655
C7 H20A 3.4238 no 2_655
C7 H21A 3.1107 no 2_655
C8 H5 2.9921 no 3_756
C8 H21A 3.1161 no 2_655
C8 H22B 3.0767 no 2_655
C9 H5 3.5261 no 3_756
C9 H17B 3.4044 no 2_755
C9 H18A 3.4056 no 2_755
C9 H21A 3.0623 no 2_655
C9 H22B 3.3192 no 2_655
C9 H23A 3.0043 no 2_655
C10 H17A 3.2421 no 1_565
C10 H20B 3.2081 no 1_565
C10 H21A 3.0331 no 2_655
C10 H23A 3.3551 no 2_655
C11 H20B 3.3737 no 1_565
C11 H21A 3.0149 no 2_655
C11 H22A 3.1655 no 1_565
C11 H25A 3.3964 no 1_565
C12 H5 3.5733 no 3_756
C12 H19A 3.1571 no 2_655
C12 H21A 3.0356 no 2_655
C14 H5 3.4931 no 3_756
C14 H19A 3.3022 no 2_655
C14 H20A 3.3382 no 2_655
C15 H18B 3.0868 no 2_755
C15 H23A 3.3207 no 1_655
C15 H23B 3.5104 no 1_655
C15 H24B 3.2633 no 1_655
C16 H9 3.4731 no 2_745
C16 H17B 3.4331 no 2_755
C17 H9 3.0913 no 2_745
C17 H10 3.2440 no 1_545
C17 H16B 3.3682 no 2_745
C18 H9 3.2134 no 2_745
C18 H15B 3.1734 no 2_745
C20 H24A 3.1482 no 2_645
C22 H11 3.5940 no 1_545
C22 H19B 3.3310 no 2_645
C23 H13 3.4206 no 1_455
C23 H9 3.5743 no 2_645
C23 H15A 2.7961 no 1_455
C23 H17B 3.5787 no 1_455
C24 H15A 3.0571 no 1_455
C24 H18B 3.5214 no 2_655
C24 H20A 3.1449 no 2_655
C25 H11 3.3604 no 1_545
C25 H26B 3.0600 no 3_656
C26 H3 3.5021 no 3_656
C26 H25B 3.0874 no 3_656
C26 H26A 3.5604 no 3_656
C26 H26B 2.9769 no 3_656
H3 Cl2 3.5337 no 1_545
H3 C26 3.5021 no 3_656
H3 H11 3.4562 no 1_545
H3 H15A 3.5752 no 3_756
H3 H15B 3.5098 no 3_756
H3 H24B 2.7587 no 3_656
H3 H26A 2.6148 no 3_656
H4 O2 3.5649 no 3_756
H4 C5 3.4242 no 3_746
H4 H5 2.8407 no 3_746
H4 H9 3.5598 no 3_756
H4 H15B 2.8500 no 3_756
H4 H18A 3.0897 no 4_545
H4 H18B 3.4306 no 4_545
H5 Pt1 3.5733 no 3_756
H5 O2 3.3742 no 3_756
H5 C4 2.9707 no 3_746
H5 C5 2.8319 no 3_746
H5 C7 3.0140 no 3_756
H5 C8 2.9921 no 3_756
H5 C9 3.5261 no 3_756
H5 C12 3.5733 no 3_756
H5 C14 3.4931 no 3_756
H5 H4 2.8407 no 3_746
H5 H5 2.5819 no 3_746
H13 C23 3.4206 no 1_655
H13 H10 3.4564 no 1_545
H13 H23A 3.5736 no 1_655
H13 H23B 2.6329 no 1_655
H13 H24B 3.2301 no 1_655
H9 C16 3.4731 no 2_755
H9 C17 3.0913 no 2_755
H9 C18 3.2134 no 2_755
H9 C23 3.5743 no 2_655
H9 H4 3.5598 no 3_756
H9 H16B 2.9285 no 2_755
H9 H17B 2.4798 no 2_755
H9 H18A 2.6223 no 2_755
H9 H18B 3.4458 no 2_755
H9 H21A 3.5895 no 2_655
H9 H22B 3.3855 no 2_655
H9 H23A 2.7452 no 2_655
H10 C1 3.2309 no 1_565
H10 C13 3.2612 no 1_565
H10 C17 3.2440 no 1_565
H10 H13 3.4564 no 1_565
H10 H16B 3.2038 no 2_755
H10 H17A 2.3318 no 1_565
H10 H17B 3.4152 no 1_565
H10 H20B 2.7434 no 1_565
H10 H21A 3.5633 no 2_655
H10 H23A 3.3807 no 2_655
H11 O1 2.8101 no 1_565
H11 C1 3.4213 no 1_565
H11 C2 2.8616 no 1_565
H11 C3 3.2660 no 1_565
H11 C22 3.5940 no 1_565
H11 C25 3.3604 no 1_565
H11 H3 3.4562 no 1_565
H11 H20B 3.0528 no 1_565
H11 H21A 3.5222 no 2_655
H11 H22A 2.6466 no 1_565
H11 H25A 2.4786 no 1_565
H11 H25B 3.4264 no 1_565
H14 Cl2 3.1140 no 3_666
H14 H19A 2.8896 no 2_655
H14 H20A 3.4515 no 2_655
H15A C23 2.7961 no 1_655
H15A C24 3.0571 no 1_655
H15A H3 3.5752 no 3_756
H15A H18B 2.9309 no 2_755
H15A H23A 2.4294 no 1_655
H15A H23B 2.5596 no 1_655
H15A H24B 2.4318 no 1_655
H15B C3 3.5279 no 3_756
H15B C4 3.1627 no 3_756
H15B C18 3.1734 no 2_755
H15B H3 3.5098 no 3_756
H15B H4 2.8500 no 3_756
H15B H17B 3.1593 no 2_755
H15B H18A 3.1477 no 2_755
H15B H18B 2.4592 no 2_755
H15B H24B 3.2807 no 1_655
H16A H17B 3.4816 no 2_755
H16A H22B 2.9412 no 2_655
H16B C17 3.3682 no 2_755
H16B H9 2.9285 no 2_745
H16B H10 3.2038 no 2_745
H16B H17A 3.2917 no 2_755
H16B H17B 2.7189 no 2_755
H16B H18B 3.1792 no 2_755
H16B H23A 3.3638 no 1_655
H17A C10 3.2421 no 1_545
H17A H10 2.3318 no 1_545
H17A H16B 3.2917 no 2_745
H17B C9 3.4044 no 2_745
H17B C16 3.4331 no 2_745
H17B C23 3.5787 no 1_655
H17B H9 2.4798 no 2_745
H17B H10 3.4152 no 1_545
H17B H15B 3.1593 no 2_745
H17B H16A 3.4816 no 2_745
H17B H16B 2.7189 no 2_745
H17B H23A 3.0249 no 1_655
H17B H23B 3.1884 no 1_655
H18A Cl1 3.4371 no 2_755
H18A C9 3.4056 no 2_745
H18A H4 3.0897 no 4_544
H18A H9 2.6223 no 2_745
H18A H15B 3.1477 no 2_745
H18B C15 3.0868 no 2_745
H18B C24 3.5214 no 2_645
H18B H4 3.4306 no 4_544
H18B H9 3.4458 no 2_745
H18B H15A 2.9309 no 2_745
H18B H15B 2.4592 no 2_745
H18B H16B 3.1792 no 2_745
H18B H23A 3.4174 no 2_645
H18B H24A 3.2894 no 2_645
H18B H24B 2.9458 no 2_645
H19A Cl2 2.9701 no 2_645
H19A C7 3.3582 no 2_645
H19A C12 3.1571 no 2_645
H19A C14 3.3022 no 2_645
H19A H14 2.8896 no 2_645
H19A H24A 3.5242 no 2_645
H19B C22 3.3310 no 2_655
H19B H22A 3.0623 no 2_655
H19B H22B 2.7523 no 2_655
H19B H23B 3.4759 no 2_655
H20A C7 3.4238 no 2_645
H20A C14 3.3382 no 2_645
H20A C24 3.1449 no 2_645
H20A H14 3.4515 no 2_645
H20A H21A 3.4232 no 2_645
H20A H21B 3.0230 no 2_645
H20A H23A 3.5601 no 2_645
H20A H24A 2.2320 no 2_645
H20A H24B 3.3304 no 2_645
H20B C10 3.2081 no 1_545
H20B C11 3.3737 no 1_545
H20B H10 2.7434 no 1_545
H20B H11 3.0528 no 1_545
H20B H24A 3.4098 no 2_645
H21A C7 3.1107 no 2_645
H21A C8 3.1161 no 2_645
H21A C9 3.0623 no 2_645
H21A C10 3.0331 no 2_645
H21A C11 3.0149 no 2_645
H21A C12 3.0356 no 2_645
H21A H9 3.5895 no 2_645
H21A H10 3.5633 no 2_645
H21A H11 3.5222 no 2_645
H21A H20A 3.4232 no 2_655
H21A H22A 3.3620 no 2_655
H21B H20A 3.0230 no 2_655
H21B H22B 3.1638 no 2_655
H22A C11 3.1655 no 1_545
H22A H11 2.6466 no 1_545
H22A H19B 3.0623 no 2_645
H22A H21A 3.3620 no 2_645
H22B O2 2.9899 no 2_645
H22B C8 3.0767 no 2_645
H22B C9 3.3192 no 2_645
H22B H9 3.3855 no 2_645
H22B H16A 2.9412 no 2_645
H22B H19B 2.7523 no 2_645
H22B H21B 3.1638 no 2_645
H23A C9 3.0043 no 2_645
H23A C10 3.3551 no 2_645
H23A C15 3.3207 no 1_455
H23A H13 3.5736 no 1_455
H23A H9 2.7452 no 2_645
H23A H10 3.3807 no 2_645
H23A H15A 2.4294 no 1_455
H23A H16B 3.3638 no 1_455
H23A H17B 3.0249 no 1_455
H23A H18B 3.4174 no 2_655
H23A H20A 3.5601 no 2_655
H23B Cl1 3.4222 no 1_455
H23B C13 3.5565 no 1_455
H23B C15 3.5104 no 1_455
H23B H13 2.6329 no 1_455
H23B H15A 2.5596 no 1_455
H23B H17B 3.1884 no 1_455
H23B H19B 3.4759 no 2_645
H24A C20 3.1482 no 2_655
H24A H18B 3.2894 no 2_655
H24A H19A 3.5242 no 2_655
H24A H20A 2.2320 no 2_655
H24A H20B 3.4098 no 2_655
H24B C3 3.5603 no 3_656
H24B C15 3.2633 no 1_455
H24B H3 2.7587 no 3_656
H24B H13 3.2301 no 1_455
H24B H15A 2.4318 no 1_455
H24B H15B 3.2807 no 1_455
H24B H18B 2.9458 no 2_655
H24B H20A 3.3304 no 2_655
H25A C11 3.3964 no 1_545
H25A H11 2.4786 no 1_545
H25B Cl1 3.4532 no 1_455
H25B Cl2 3.4758 no 1_545
H25B C26 3.0874 no 3_656
H25B H11 3.4264 no 1_545
H25B H26A 2.9612 no 3_656
H25B H26B 2.3396 no 3_656
H26A Cl2 3.1772 no 3_666
H26A C3 3.5242 no 3_656
H26A C26 3.5604 no 3_656
H26A H3 2.6148 no 3_656
H26A H25B 2.9612 no 3_656
H26A H26B 2.8407 no 3_656
H26B Cl1 3.4854 no 3_756
H26B C25 3.0600 no 3_656
H26B C26 2.9769 no 3_656
H26B H25B 2.3396 no 3_656
H26B H26A 2.8407 no 3_656
H26B H26B 2.6110 no 3_656

loop_
_geom_torsion_atom_site_label_1
_geom_torsion_atom_site_label_2
_geom_torsion_atom_site_label_3
_geom_torsion_atom_site_label_4
_geom_torsion
_geom_torsion_publ_flag
O1 Pt1 N1 C13 -6.1(4) no
O1 Pt1 N1 C15 174.9(3) no
N1 Pt1 O1 C2 9.5(3) no
O1 Pt1 N2 C14 157.8(4) no
O1 Pt1 N2 C26 -22.5(3) no
N2 Pt1 O1 C2 -169.9(3) no
O2 Pt1 N1 C13 171.6(4) no
O2 Pt1 N1 C15 -7.4(3) no
N1 Pt1 O2 C8 -147.5(3) no
O2 Pt1 N2 C14 -19.9(4) no
O2 Pt1 N2 C26 159.8(3) no
N2 Pt1 O2 C8 31.9(3) no
Pt1 O1 C2 C1 -8.5(7) no
Pt1 O1 C2 C3 173.4(3) no
Pt1 O2 C8 C7 -26.5(6) no
Pt1 O2 C8 C9 155.7(3) no
Pt1 N1 C13 C1 1.7(8) no
Pt1 N1 C15 C16 -70.5(5) no
C13 N1 C15 C16 110.3(5) no
C15 N1 C13 C1 -179.2(5) no
Pt1 N2 C14 C7 2.1(7) no
Pt1 N2 C26 C25 -66.1(5) no
C14 N2 C26 C25 113.7(5) no
C26 N2 C14 C7 -177.6(4) no
C2 C1 C6 Cl1 178.0(4) no
C2 C1 C6 C5 0.8(8) no
C6 C1 C2 O1 -177.5(5) no
C6 C1 C2 C3 0.6(7) no
C2 C1 C13 N1 2.4(9) no
C13 C1 C2 O1 1.2(8) no
C13 C1 C2 C3 179.3(5) no
C6 C1 C13 N1 -178.9(5) no
C13 C1 C6 Cl1 -0.7(7) no
C13 C1 C6 C5 -178.0(5) no
O1 C2 C3 C4 177.7(5) no
C1 C2 C3 C4 -0.6(8) no
C2 C3 C4 C5 -0.8(9) no
C3 C4 C5 C6 2.1(9) no
C4 C5 C6 Cl1 -179.4(5) no
C4 C5 C6 C1 -2.1(9) no
C8 C7 C12 Cl2 -179.6(4) no
C8 C7 C12 C11 -0.3(7) no
C12 C7 C8 O2 -177.6(4) no
C12 C7 C8 C9 0.2(7) no
C8 C7 C14 N2 14.2(8) no
C14 C7 C8 O2 -1.0(8) no
C14 C7 C8 C9 176.8(4) no
C12 C7 C14 N2 -169.3(5) no
C14 C7 C12 Cl2 3.8(7) no
C14 C7 C12 C11 -176.9(4) no
O2 C8 C9 C10 178.5(4) no
C7 C8 C9 C10 0.6(7) no
C8 C9 C10 C11 -1.4(8) no
C9 C10 C11 C12 1.4(8) no
C10 C11 C12 Cl2 178.8(4) no
C10 C11 C12 C7 -0.5(8) no
N1 C15 C16 C17 -61.3(7) no
C15 C16 C17 C18 177.6(5) no
C16 C17 C18 C19 -62.0(7) no
C17 C18 C19 C20 -66.2(8) no
C18 C19 C20 C21 151.0(6) no
C19 C20 C21 C22 172.9(5) no
C20 C21 C22 C23 172.4(5) no
C21 C22 C23 C24 -58.1(7) no
C22 C23 C24 C25 -58.6(7) no
C23 C24 C25 C26 178.6(5) no
C24 C25 C26 N2 -68.5(6) no
